data_9011925
loop_
_publ_author_name
'Egorov-Tismenko Y K'
'Simonov, M. A.'
'Belov, N. V.'

_publ_section_title
;The refinement of the crystal structure of the synthetic sodium
 titanosilicate Na2(TiO)[SiO4] Note: B11(Na) corrected
;
_journal_name_full 'Doklady Akademii Nauk SSSR'
_journal_page_first 78
_journal_page_last 80
_journal_volume 240
_journal_year 1978
_chemical_formula_sum 'Na2 O5 Si Ti'
_chemical_name_mineral Natisite
_space_group_IT_number 129
_symmetry_space_group_name_Hall 'P 4ab 2ab -1ab'
_symmetry_space_group_name_H-M 'P 4/n m m :1'
_cell_angle_alpha 90
_cell_angle_beta 90
_cell_angle_gamma 90
_cell_length_a 6.485
_cell_length_b 6.485
_cell_length_c 5.0987
_cell_formula_units_Z 2
_cell_volume 214.427
_database_code_amcsd 0012461
_exptl_crystal_density_diffrn 3.128
_cod_original_sg_symbol_H-M 'P 4/n m m'
_cod_original_formula_sum 'Na2 Ti Si O5'
_cod_database_code 9011925

loop_
_space_group_symop_operation_xyz
x,y,z
1/2-y,1/2-x,z
y,x,-z
y,-x,-z
1/2-y,1/2+x,z
x,-y,z
1/2-x,1/2+y,-z
1/2+x,1/2+y,-z
-x,-y,z
1/2+y,1/2+x,z
-y,-x,-z
-y,x,-z
1/2+y,1/2-x,z
-x,y,z
1/2+x,1/2-y,-z
1/2-x,1/2-y,-z

loop_
_atom_site_aniso_label
_atom_site_aniso_U_11
_atom_site_aniso_U_22
_atom_site_aniso_U_33
_atom_site_aniso_U_12
_atom_site_aniso_U_13
_atom_site_aniso_U_23
Na 0.01342 0.01342 0.01254 0.00190 0.00431 0.00431
Ti 0.00203 0.00203 0.00355 0.00000 0.00000 0.00000
Si 0.00177 0.00177 0.00456 0.00000 0.00000 0.00000
O1 0.00481 0.00646 0.00836 0.00000 0.00000 0.00038
O2 0.01241 0.01241 0.00431 0.00000 0.00000 0.00000

loop_
_atom_site_label
_atom_site_fract_x
_atom_site_fract_y
_atom_site_fract_z
_atom_site_U_iso_or_equiv
Na 0.25000 0.25000 0.50000 0.01305
Ti 0.50000 0.00000 0.93450 0.00253
Si 0.00000 0.00000 0.00000 0.00291
O1 0.20600 0.00000 0.81680 0.00659
O2 0.50000 0.00000 0.26900 0.00925

loop_
_cod_related_entry_id
_cod_related_entry_database
_cod_related_entry_code
1 AMCSD 0012461
